data_7033859
loop_
_publ_author_name
'K\"ampfe, Alexander'
'Brendler, Erica'
'Kroke, Edwin'
'Wagler, J\"org'

_publ_section_title
;
 Tp*Cu(i)-CN-SiL2-NC-Cu(i)Tp* - a hexacoordinate Si-complex as connector
 for redox active metals via \p-conjugated ligands.
;
_journal_issue 10
_journal_name_full 'Dalton transactions (Cambridge, England : 2003)'
_journal_page_first 4744
_journal_page_last 4750
_journal_paper_doi 10.1039/c4dt03903c
_journal_volume 44
_journal_year 2015
_chemical_formula_moiety 'C62 H76 B2 Cu2 N16 O2 Si, C7 H8'
_chemical_formula_sum 'C69 H84 B2 Cu2 N16 O2 Si'
_chemical_formula_weight 1346.31
_chemical_name_systematic
;
 ?
;
_space_group_IT_number 2
_symmetry_cell_setting triclinic
_symmetry_space_group_name_Hall '-P 1'
_symmetry_space_group_name_H-M 'P -1'
_atom_sites_solution_hydrogens geom
_atom_sites_solution_primary direct
_atom_sites_solution_secondary difmap
_audit_creation_method SHELXL-97
_audit_update_record
;
2014-04-28 deposited with the CCDC.
2015-01-30 downloaded from the CCDC.
;
_cell_angle_alpha 97.434(6)
_cell_angle_beta 90.778(7)
_cell_angle_gamma 105.074(7)
_cell_formula_units_Z 2
_cell_length_a 11.0543(10)
_cell_length_b 17.5799(15)
_cell_length_c 18.9632(15)
_cell_measurement_reflns_used 8824
_cell_measurement_temperature 100(2)
_cell_measurement_theta_max 25.48
_cell_measurement_theta_min 2.34
_cell_volume 3524.2(5)
_computing_cell_refinement 'STOE X-AREA'
_computing_data_collection 'STOE X-AREA'
_computing_data_reduction 'STOE X-RED'
_computing_molecular_graphics 'ORTEP32 (Farugia)'
_computing_publication_material 'Ciftab (Sheldrick)'
_computing_structure_refinement 'SHELXL-97 (Sheldrick, 1997)'
_computing_structure_solution 'SHELXS-97 (Sheldrick, 1990)'
_diffrn_ambient_temperature 100(2)
_diffrn_measured_fraction_theta_full 0.996
_diffrn_measured_fraction_theta_max 0.996
_diffrn_measurement_device_type 'Stoe IPDS-2T'
_diffrn_measurement_method 'omega scans'
_diffrn_radiation_monochromator graphite
_diffrn_radiation_source 'fine-focus sealed tube'
_diffrn_radiation_type MoK\a
_diffrn_radiation_wavelength 0.71073
_diffrn_reflns_av_R_equivalents 0.0883
_diffrn_reflns_av_sigmaI/netI 0.1148
_diffrn_reflns_limit_h_max 13
_diffrn_reflns_limit_h_min -12
_diffrn_reflns_limit_k_max 20
_diffrn_reflns_limit_k_min -20
_diffrn_reflns_limit_l_max 22
_diffrn_reflns_limit_l_min -22
_diffrn_reflns_number 26201
_diffrn_reflns_theta_full 25.00
_diffrn_reflns_theta_max 25.00
_diffrn_reflns_theta_min 2.33
_exptl_absorpt_coefficient_mu 0.676
_exptl_absorpt_correction_T_max 0.9706
_exptl_absorpt_correction_T_min 0.9239
_exptl_absorpt_correction_type integration
_exptl_absorpt_process_details XShape
_exptl_crystal_colour yellow
_exptl_crystal_density_diffrn 1.269
_exptl_crystal_density_method 'not measured'
_exptl_crystal_description piece
_exptl_crystal_F_000 1416
_exptl_crystal_size_max 0.15
_exptl_crystal_size_mid 0.12
_exptl_crystal_size_min 0.05
_refine_diff_density_max 0.510
_refine_diff_density_min -0.560
_refine_diff_density_rms 0.074
_refine_ls_extinction_method none
_refine_ls_goodness_of_fit_ref 0.906
_refine_ls_hydrogen_treatment mixed
_refine_ls_matrix_type full
_refine_ls_number_parameters 859
_refine_ls_number_reflns 12351
_refine_ls_number_restraints 0
_refine_ls_restrained_S_all 0.906
_refine_ls_R_factor_all 0.1252
_refine_ls_R_factor_gt 0.0528
_refine_ls_shift/su_max 0.001
_refine_ls_shift/su_mean 0.000
_refine_ls_structure_factor_coef Fsqd
_refine_ls_weighting_details 'calc w=1/[\s^2^(Fo^2^)+(0.0533P)^2^+0.0000P] where P=(Fo^2^+2Fc^2^)/3'
_refine_ls_weighting_scheme calc
_refine_ls_wR_factor_gt 0.1043
_refine_ls_wR_factor_ref 0.1253
_reflns_number_gt 6665
_reflns_number_total 12351
_reflns_threshold_expression >2sigma(I)
_cod_data_source_file c4dt03903c2.cif
_cod_data_source_block ak26705
_cod_depositor_comments 'Adding full bibliography for 7033856--7033861.cif.'
_cod_original_sg_symbol_Hall -P1
_cod_original_sg_symbol_H-M P-1
_cod_database_code 7033859

loop_
_symmetry_equiv_pos_as_xyz
'x, y, z'
'-x, -y, -z'

loop_
_atom_site_label
_atom_site_type_symbol
_atom_site_fract_x
_atom_site_fract_y
_atom_site_fract_z
_atom_site_U_iso_or_equiv
_atom_site_adp_type
_atom_site_occupancy
_atom_site_symmetry_multiplicity
_atom_site_calc_flag
_atom_site_refinement_flags
_atom_site_disorder_assembly
_atom_site_disorder_group
Cu1 Cu 0.87923(5) 0.74471(3) 0.56465(3) 0.03134(15) Uani 1 1 d . A 4
Si1 Si 1.0000 0.5000 0.5000 0.0266(4) Uani 1 2 d S . 4
O1 O 1.0458(3) 0.52426(16) 0.41447(15) 0.0317(7) Uani 1 1 d . B 4
N1 N 0.8426(3) 0.45240(19) 0.4578(2) 0.0314(8) Uani 1 1 d . B 4
N2 N 0.9564(3) 0.5946(2) 0.52150(18) 0.0286(8) Uani 1 1 d . A 4
N3 N 0.9848(3) 0.8603(2) 0.57363(18) 0.0322(8) Uani 1 1 d . A 4
N4 N 0.9181(3) 0.91655(19) 0.58633(18) 0.0318(8) Uani 1 1 d . A 4
N5 N 0.7884(3) 0.7714(2) 0.65629(19) 0.0339(8) Uani 1 1 d . A 4
N6 N 0.7513(3) 0.8409(2) 0.65882(18) 0.0324(8) Uani 1 1 d . A 4
N7 N 0.7424(3) 0.7694(2) 0.50133(19) 0.0334(8) Uani 1 1 d . A 4
N8 N 0.7080(3) 0.83780(19) 0.52722(18) 0.0319(8) Uani 1 1 d . A 4
C1 C 0.7264(5) 0.4137(3) 0.4709(2) 0.0404(11) Uani 1 1 d . B 4
C2 C 0.6466(4) 0.3956(3) 0.4075(3) 0.0391(11) Uani 1 1 d . B 4
C3 C 0.7180(4) 0.4230(3) 0.3530(3) 0.0395(11) Uani 1 1 d . B 4
C4 C 0.8424(4) 0.4575(2) 0.3834(2) 0.0356(11) Uani 1 1 d . B 4
C5 C 0.6878(5) 0.3942(3) 0.5438(3) 0.0461(12) Uani 1 1 d . B 4
H5A H 0.7372 0.3602 0.5600 0.069 Uiso 1 1 calc R B 4
H5B H 0.5985 0.3661 0.5415 0.069 Uiso 1 1 calc R B 4
H5C H 0.7027 0.4435 0.5772 0.069 Uiso 1 1 calc R B 4
C6 C 0.5072(4) 0.3534(3) 0.4040(3) 0.0449(12) Uani 1 1 d . B 4
H6A H 0.4911 0.3143 0.4382 0.054 Uiso 1 1 calc R B 4
H6B H 0.4820 0.3241 0.3556 0.054 Uiso 1 1 calc R B 4
C7 C 0.4285(5) 0.4123(3) 0.4214(3) 0.0564(14) Uani 1 1 d . B 4
H7A H 0.4504 0.4395 0.4701 0.085 Uiso 1 1 calc R B 4
H7B H 0.3394 0.3837 0.4172 0.085 Uiso 1 1 calc R B 4
H7C H 0.4453 0.4516 0.3880 0.085 Uiso 1 1 calc R B 4
C8 C 0.6710(5) 0.4220(3) 0.2777(3) 0.0495(13) Uani 1 1 d . B 4
H8A H 0.6842 0.3755 0.2476 0.074 Uiso 1 1 calc R B 4
H8B H 0.7170 0.4705 0.2596 0.074 Uiso 1 1 calc R B 4
H8C H 0.5813 0.4193 0.2771 0.074 Uiso 1 1 calc R B 4
C9 C 0.9597(5) 0.4940(2) 0.3629(2) 0.0349(10) Uani 1 1 d . B 4
C10 C 1.0052(4) 0.4999(2) 0.2895(2) 0.0353(11) Uani 1 1 d . B 4
C11 C 0.9607(5) 0.4371(3) 0.2355(3) 0.0478(12) Uani 1 1 d . B 4
H11 H 0.8992 0.3910 0.2446 0.057 Uiso 1 1 calc R B 4
C12 C 1.0068(6) 0.4421(3) 0.1678(3) 0.0566(14) Uani 1 1 d . B 4
H12 H 0.9795 0.3985 0.1309 0.068 Uiso 1 1 calc R B 4
C13 C 1.0927(5) 0.5111(4) 0.1545(3) 0.0590(15) Uani 1 1 d . B 4
H13 H 1.1221 0.5145 0.1079 0.071 Uiso 1 1 calc R B 4
C14 C 1.1367(5) 0.5749(3) 0.2071(3) 0.0510(13) Uani 1 1 d . B 4
H14 H 1.1939 0.6224 0.1970 0.061 Uiso 1 1 calc R B 4
C15 C 1.0942(5) 0.5675(3) 0.2757(3) 0.0442(12) Uani 1 1 d . B 4
H15 H 1.1268 0.6094 0.3135 0.053 Uiso 1 1 calc R B 4
C16 C 0.9291(4) 0.6532(2) 0.5406(2) 0.0289(9) Uani 1 1 d . A 4
C17 C 1.2044(4) 0.8564(3) 0.5563(3) 0.0400(11) Uani 1 1 d . A 4
H17A H 1.1671 0.7990 0.5535 0.060 Uiso 1 1 calc R A 4
H17B H 1.2699 0.8737 0.5946 0.060 Uiso 1 1 calc R A 4
H17C H 1.2413 0.8682 0.5109 0.060 Uiso 1 1 calc R A 4
C18 C 1.1050(4) 0.8995(3) 0.5711(2) 0.0335(10) Uani 1 1 d . A 4
C19 C 1.1169(4) 0.9819(3) 0.5817(2) 0.0369(11) Uani 1 1 d . A 4
H19 H 1.1920 1.0232 0.5820 0.044 Uiso 1 1 calc R A 4
C20 C 0.9980(4) 0.9904(2) 0.5913(2) 0.0321(10) Uani 1 1 d . A 4
C21 C 0.9524(5) 1.0638(3) 0.6046(3) 0.0453(12) Uani 1 1 d . A 4
H21A H 0.8746 1.0562 0.5760 0.068 Uiso 1 1 calc R A 4
H21B H 1.0162 1.1091 0.5912 0.068 Uiso 1 1 calc R A 4
H21C H 0.9367 1.0742 0.6552 0.068 Uiso 1 1 calc R A 4
C22 C 0.7883(5) 0.6679(3) 0.7326(3) 0.0441(12) Uani 1 1 d . A 4
H22A H 0.8279 0.6460 0.6917 0.066 Uiso 1 1 calc R A 4
H22B H 0.7098 0.6293 0.7408 0.066 Uiso 1 1 calc R A 4
H22C H 0.8451 0.6787 0.7750 0.066 Uiso 1 1 calc R A 4
C23 C 0.7610(4) 0.7437(3) 0.7179(2) 0.0348(10) Uani 1 1 d . A 4
C24 C 0.7053(4) 0.7955(3) 0.7607(2) 0.0386(11) Uani 1 1 d . A 4
H24 H 0.6767 0.7900 0.8072 0.046 Uiso 1 1 calc R A 4
C25 C 0.7006(4) 0.8555(3) 0.7218(2) 0.0349(10) Uani 1 1 d . A 4
C26 C 0.6541(5) 0.9286(3) 0.7424(2) 0.0420(11) Uani 1 1 d . A 4
H26A H 0.7235 0.9764 0.7422 0.063 Uiso 1 1 calc R A 4
H26B H 0.6214 0.9276 0.7901 0.063 Uiso 1 1 calc R A 4
H26C H 0.5873 0.9291 0.7081 0.063 Uiso 1 1 calc R A 4
C27 C 0.6760(4) 0.6586(3) 0.4024(3) 0.0410(11) Uani 1 1 d . A 4
H27A H 0.7349 0.6373 0.4278 0.062 Uiso 1 1 calc R A 4
H27B H 0.7062 0.6681 0.3551 0.062 Uiso 1 1 calc R A 4
H27C H 0.5933 0.6202 0.3973 0.062 Uiso 1 1 calc R A 4
C28 C 0.6660(4) 0.7360(2) 0.4441(2) 0.0320(10) Uani 1 1 d . A 4
C29 C 0.5838(4) 0.7821(3) 0.4320(2) 0.0337(10) Uani 1 1 d . A 4
H29 H 0.5210 0.7716 0.3947 0.040 Uiso 1 1 calc R A 4
C30 C 0.6130(4) 0.8462(2) 0.4856(2) 0.0328(10) Uani 1 1 d . A 4
C31 C 0.5543(4) 0.9145(3) 0.4992(2) 0.0386(11) Uani 1 1 d . A 4
H31A H 0.5170 0.9143 0.5458 0.058 Uiso 1 1 calc R A 4
H31B H 0.4890 0.9092 0.4620 0.058 Uiso 1 1 calc R A 4
H31C H 0.6187 0.9647 0.4987 0.058 Uiso 1 1 calc R A 4
B1 B 0.7757(5) 0.8901(3) 0.5956(3) 0.0343(12) Uani 1 1 d . A 4
H1 H 0.741(4) 0.941(2) 0.607(2) 0.038(12) Uiso 1 1 d . C 4
Cu2 Cu 0.80949(5) 0.14650(3) 0.85716(3) 0.03585(15) Uani 1 1 d . D 4
Si2 Si 0.5000 0.0000 1.0000 0.0293(4) Uani 1 2 d S . 4
O2 O 0.3859(3) -0.04620(16) 0.92973(14) 0.0318(7) Uani 1 1 d . E 4
N9 N 0.5634(3) -0.08922(19) 0.98119(17) 0.0295(8) Uani 1 1 d . E 4
N10 N 0.6051(3) 0.0511(2) 0.93632(18) 0.0325(8) Uani 1 1 d . D 4
N11 N 0.9688(3) 0.1088(2) 0.83211(19) 0.0365(9) Uani 1 1 d . D 4
N12 N 1.0540(3) 0.1576(2) 0.79427(19) 0.0365(9) Uani 1 1 d . D 4
N13 N 0.7998(3) 0.1779(2) 0.75635(19) 0.0350(8) Uani 1 1 d . D 4
N14 N 0.9098(3) 0.2218(2) 0.73382(19) 0.0348(9) Uani 1 1 d . D 4
N15 N 0.9182(4) 0.2590(2) 0.8935(2) 0.0387(9) Uani 1 1 d . D 4
N16 N 1.0184(3) 0.2875(2) 0.8531(2) 0.0373(9) Uani 1 1 d . D 4
C32 C 0.6482(4) -0.1224(3) 1.0058(2) 0.0341(10) Uani 1 1 d . E 4
C33 C 0.6260(4) -0.2023(3) 0.9725(2) 0.0374(11) Uani 1 1 d . E 4
C34 C 0.5231(4) -0.2181(2) 0.9257(2) 0.0328(10) Uani 1 1 d . E 4
C35 C 0.4835(4) -0.1467(2) 0.9296(2) 0.0294(9) Uani 1 1 d . E 4
C36 C 0.7494(5) -0.0806(3) 1.0607(3) 0.0482(13) Uani 1 1 d . E 4
H36A H 0.8044 -0.0347 1.0426 0.072 Uiso 1 1 calc R E 4
H36B H 0.7984 -0.1172 1.0714 0.072 Uiso 1 1 calc R E 4
H36C H 0.7120 -0.0625 1.1041 0.072 Uiso 1 1 calc R E 4
C37 C 0.7055(5) -0.2579(3) 0.9873(3) 0.0471(12) Uani 1 1 d . E 4
H37A H 0.6566 -0.3135 0.9722 0.057 Uiso 1 1 calc R E 4
H37B H 0.7248 -0.2515 1.0392 0.057 Uiso 1 1 calc R E 4
C38 C 0.8279(6) -0.2420(4) 0.9488(3) 0.0753(19) Uani 1 1 d . E 4
H38A H 0.8093 -0.2485 0.8974 0.113 Uiso 1 1 calc R E 4
H38B H 0.8749 -0.2796 0.9594 0.113 Uiso 1 1 calc R E 4
H38C H 0.8781 -0.1875 0.9649 0.113 Uiso 1 1 calc R E 4
C39 C 0.4585(5) -0.2973(3) 0.8831(3) 0.0432(12) Uani 1 1 d . E 4
H39A H 0.4992 -0.3033 0.8379 0.065 Uiso 1 1 calc R E 4
H39B H 0.3701 -0.2998 0.8737 0.065 Uiso 1 1 calc R E 4
H39C H 0.4644 -0.3402 0.9101 0.065 Uiso 1 1 calc R E 4
C40 C 0.3922(4) -0.1179(2) 0.9009(2) 0.0311(10) Uani 1 1 d . E 4
C41 C 0.3008(4) -0.1564(2) 0.8401(2) 0.0327(10) Uani 1 1 d . E 4
C42 C 0.3375(4) -0.1964(2) 0.7799(2) 0.0361(10) Uani 1 1 d . E 4
H42 H 0.4204 -0.2024 0.7783 0.043 Uiso 1 1 calc R E 4
C43 C 0.2533(5) -0.2278(3) 0.7217(2) 0.0396(11) Uani 1 1 d . E 4
H43 H 0.2786 -0.2546 0.6801 0.048 Uiso 1 1 calc R E 4
C44 C 0.1323(5) -0.2197(3) 0.7251(3) 0.0438(12) Uani 1 1 d . E 4
H44 H 0.0748 -0.2410 0.6854 0.053 Uiso 1 1 calc R E 4
C45 C 0.0933(5) -0.1809(3) 0.7857(3) 0.0458(12) Uani 1 1 d . E 4
H45 H 0.0094 -0.1769 0.7879 0.055 Uiso 1 1 calc R E 4
C46 C 0.1789(4) -0.1481(3) 0.8431(2) 0.0393(11) Uani 1 1 d . E 4
H46 H 0.1542 -0.1200 0.8842 0.047 Uiso 1 1 calc R E 4
C47 C 0.6819(4) 0.0883(3) 0.9040(2) 0.0337(10) Uani 1 1 d . D 4
C48 C 0.9254(4) -0.0267(3) 0.8634(3) 0.0428(12) Uani 1 1 d . D 4
H48A H 0.8542 -0.0115 0.8857 0.064 Uiso 1 1 calc R D 4
H48B H 0.9806 -0.0365 0.9002 0.064 Uiso 1 1 calc R D 4
H48C H 0.8946 -0.0753 0.8294 0.064 Uiso 1 1 calc R D 4
C49 C 0.9967(4) 0.0387(3) 0.8254(2) 0.0367(11) Uani 1 1 d . D 4
C50 C 1.0995(4) 0.0422(3) 0.7827(2) 0.0374(11) Uani 1 1 d . D 4
H50 H 1.1382 0.0004 0.7693 0.045 Uiso 1 1 calc R D 4
C51 C 1.1339(4) 0.1168(3) 0.7640(2) 0.0371(11) Uani 1 1 d . D 4
C52 C 1.2382(4) 0.1541(3) 0.7199(3) 0.0459(12) Uani 1 1 d . D 4
H52A H 1.2031 0.1672 0.6767 0.069 Uiso 1 1 calc R D 4
H52B H 1.2889 0.1168 0.7066 0.069 Uiso 1 1 calc R D 4
H52C H 1.2910 0.2027 0.7474 0.069 Uiso 1 1 calc R D 4
C53 C 0.5809(4) 0.1207(3) 0.7111(3) 0.0434(12) Uani 1 1 d . D 4
H53A H 0.5747 0.0996 0.7567 0.065 Uiso 1 1 calc R D 4
H53B H 0.5584 0.0764 0.6720 0.065 Uiso 1 1 calc R D 4
H53C H 0.5234 0.1545 0.7091 0.065 Uiso 1 1 calc R D 4
C54 C 0.7111(4) 0.1682(2) 0.7041(2) 0.0343(10) Uani 1 1 d . D 4
C55 C 0.7651(5) 0.2067(3) 0.6474(2) 0.0386(11) Uani 1 1 d . D 4
H55 H 0.7235 0.2099 0.6041 0.046 Uiso 1 1 calc R D 4
C56 C 0.8902(4) 0.2391(2) 0.6669(2) 0.0349(11) Uani 1 1 d . D 4
C57 C 0.9931(5) 0.2827(3) 0.6249(3) 0.0462(12) Uani 1 1 d . D 4
H57A H 1.0486 0.3271 0.6562 0.069 Uiso 1 1 calc R D 4
H57B H 0.9567 0.3031 0.5864 0.069 Uiso 1 1 calc R D 4
H57C H 1.0414 0.2463 0.6047 0.069 Uiso 1 1 calc R D 4
C58 C 0.8333(5) 0.2988(3) 1.0079(3) 0.0532(13) Uani 1 1 d . D 4
H58A H 0.7603 0.2556 0.9889 0.080 Uiso 1 1 calc R D 4
H58B H 0.8068 0.3474 1.0217 0.080 Uiso 1 1 calc R D 4
H58C H 0.8706 0.2843 1.0496 0.080 Uiso 1 1 calc R D 4
C59 C 0.9282(4) 0.3127(3) 0.9520(3) 0.0420(11) Uani 1 1 d . D 4
C60 C 1.0351(5) 0.3756(3) 0.9490(3) 0.0469(12) Uani 1 1 d . D 4
H60 H 1.0639 0.4213 0.9837 0.056 Uiso 1 1 calc R D 4
C61 C 1.0903(5) 0.3588(3) 0.8866(3) 0.0435(12) Uani 1 1 d . D 4
C62 C 1.2033(5) 0.4052(3) 0.8552(3) 0.0591(15) Uani 1 1 d . D 4
H62A H 1.2404 0.4545 0.8874 0.089 Uiso 1 1 calc R D 4
H62B H 1.1797 0.4182 0.8091 0.089 Uiso 1 1 calc R D 4
H62C H 1.2646 0.3737 0.8485 0.089 Uiso 1 1 calc R D 4
B2 B 1.0329(5) 0.2394(3) 0.7818(3) 0.0388(13) Uani 1 1 d . D 4
H2 H 1.108(4) 0.273(2) 0.756(2) 0.032(11) Uiso 1 1 d . F 4
C63 C 0.5440(6) 0.2603(4) 0.8702(3) 0.0718(17) Uani 1 1 d . G 1
H63A H 0.4703 0.2242 0.8435 0.108 Uiso 1 1 calc R G 1
H63B H 0.5386 0.2542 0.9208 0.108 Uiso 1 1 calc R G 1
H63C H 0.6201 0.2474 0.8523 0.108 Uiso 1 1 calc R G 1
C64 C 0.5488(5) 0.3444(3) 0.8610(3) 0.0520(14) Uani 1 1 d . G 1
C65 C 0.5755(6) 0.4050(4) 0.9181(3) 0.0668(16) Uani 1 1 d . G 1
H65 H 0.5887 0.3928 0.9644 0.080 Uiso 1 1 calc R G 1
C66 C 0.5833(6) 0.4838(4) 0.9091(4) 0.0748(18) Uani 1 1 d . G 1
H66 H 0.6029 0.5248 0.9487 0.090 Uiso 1 1 calc R G 1
C67 C 0.5622(6) 0.5013(4) 0.8419(4) 0.0751(18) Uani 1 1 d . G 1
H67 H 0.5665 0.5546 0.8353 0.090 Uiso 1 1 calc R G 1
C68 C 0.5350(6) 0.4422(4) 0.7841(4) 0.0715(17) Uani 1 1 d . G 1
H68 H 0.5209 0.4550 0.7381 0.086 Uiso 1 1 calc R G 1
C69 C 0.5283(5) 0.3645(4) 0.7932(3) 0.0617(15) Uani 1 1 d . G 1
H69 H 0.5096 0.3242 0.7531 0.074 Uiso 1 1 calc R G 1

loop_
_atom_site_aniso_label
_atom_site_aniso_U_11
_atom_site_aniso_U_22
_atom_site_aniso_U_33
_atom_site_aniso_U_23
_atom_site_aniso_U_13
_atom_site_aniso_U_12
Cu1 0.0347(3) 0.0268(3) 0.0357(3) 0.0032(2) 0.0042(2) 0.0142(2)
Si1 0.0273(9) 0.0231(8) 0.0309(9) 0.0034(7) 0.0050(7) 0.0093(7)
O1 0.0342(17) 0.0293(15) 0.0332(17) 0.0064(13) 0.0042(14) 0.0100(13)
N1 0.023(2) 0.0247(18) 0.047(2) 0.0078(16) 0.0077(16) 0.0055(16)
N2 0.029(2) 0.0276(19) 0.032(2) 0.0054(15) 0.0007(15) 0.0100(16)
N3 0.035(2) 0.0325(19) 0.035(2) 0.0056(16) 0.0019(17) 0.0180(17)
N4 0.036(2) 0.0268(19) 0.035(2) 0.0018(15) -0.0003(16) 0.0143(17)
N5 0.040(2) 0.0290(19) 0.036(2) 0.0049(16) 0.0036(17) 0.0150(17)
N6 0.035(2) 0.0333(19) 0.031(2) -0.0003(16) 0.0046(16) 0.0161(17)
N7 0.036(2) 0.0291(18) 0.037(2) 0.0059(16) 0.0043(17) 0.0120(17)
N8 0.034(2) 0.0290(19) 0.034(2) 0.0039(15) 0.0040(16) 0.0111(16)
C1 0.047(3) 0.036(2) 0.041(3) 0.009(2) 0.006(2) 0.015(2)
C2 0.031(3) 0.044(3) 0.044(3) -0.002(2) -0.004(2) 0.018(2)
C3 0.037(3) 0.034(2) 0.047(3) 0.004(2) -0.001(2) 0.008(2)
C4 0.041(3) 0.023(2) 0.042(3) -0.0017(19) -0.009(2) 0.010(2)
C5 0.037(3) 0.052(3) 0.050(3) 0.011(2) 0.009(2) 0.011(2)
C6 0.032(3) 0.042(3) 0.058(3) -0.001(2) 0.000(2) 0.007(2)
C7 0.039(3) 0.064(3) 0.067(4) 0.017(3) 0.009(3) 0.011(3)
C8 0.042(3) 0.048(3) 0.055(3) 0.009(2) -0.003(2) 0.007(2)
C9 0.050(3) 0.028(2) 0.031(2) 0.0020(19) 0.001(2) 0.018(2)
C10 0.050(3) 0.030(2) 0.029(2) 0.0045(19) 0.003(2) 0.016(2)
C11 0.049(3) 0.049(3) 0.044(3) 0.002(2) 0.000(2) 0.014(2)
C12 0.067(4) 0.063(4) 0.040(3) -0.003(3) 0.001(3) 0.022(3)
C13 0.056(4) 0.087(4) 0.040(3) 0.014(3) 0.008(3) 0.026(3)
C14 0.045(3) 0.059(3) 0.052(3) 0.013(3) 0.014(3) 0.015(3)
C15 0.043(3) 0.048(3) 0.043(3) 0.010(2) 0.010(2) 0.014(2)
C16 0.026(2) 0.032(2) 0.029(2) 0.0075(19) -0.0011(18) 0.0050(19)
C17 0.037(3) 0.041(3) 0.042(3) 0.004(2) 0.006(2) 0.010(2)
C18 0.033(3) 0.035(2) 0.032(2) 0.0064(19) 0.004(2) 0.008(2)
C19 0.036(3) 0.033(2) 0.039(3) 0.008(2) 0.003(2) 0.003(2)
C20 0.043(3) 0.024(2) 0.029(2) 0.0025(18) 0.002(2) 0.010(2)
C21 0.056(3) 0.032(2) 0.048(3) 0.005(2) -0.002(2) 0.012(2)
C22 0.048(3) 0.042(3) 0.048(3) 0.015(2) 0.009(2) 0.019(2)
C23 0.035(3) 0.038(2) 0.031(2) 0.003(2) 0.000(2) 0.011(2)
C24 0.036(3) 0.046(3) 0.035(3) 0.006(2) 0.008(2) 0.013(2)
C25 0.034(3) 0.038(2) 0.035(3) 0.002(2) 0.000(2) 0.014(2)
C26 0.050(3) 0.039(3) 0.039(3) -0.003(2) 0.003(2) 0.019(2)
C27 0.035(3) 0.041(3) 0.044(3) 0.000(2) 0.004(2) 0.008(2)
C28 0.035(3) 0.032(2) 0.030(2) 0.0048(19) 0.008(2) 0.010(2)
C29 0.030(2) 0.041(2) 0.032(2) 0.008(2) -0.0007(19) 0.011(2)
C30 0.030(2) 0.033(2) 0.038(3) 0.009(2) 0.004(2) 0.010(2)
C31 0.038(3) 0.040(3) 0.044(3) 0.008(2) 0.000(2) 0.021(2)
B1 0.048(3) 0.025(2) 0.035(3) 0.000(2) 0.000(2) 0.021(2)
Cu2 0.0316(3) 0.0375(3) 0.0397(3) 0.0122(3) 0.0089(3) 0.0078(3)
Si2 0.0282(9) 0.0318(9) 0.0272(9) 0.0047(7) 0.0039(7) 0.0063(7)
O2 0.0329(17) 0.0319(16) 0.0294(16) 0.0029(13) 0.0012(13) 0.0070(13)
N9 0.030(2) 0.0306(18) 0.0270(19) 0.0039(15) 0.0005(16) 0.0055(16)
N10 0.034(2) 0.036(2) 0.029(2) 0.0026(16) 0.0063(17) 0.0130(18)
N11 0.031(2) 0.038(2) 0.041(2) 0.0112(17) 0.0074(17) 0.0080(17)
N12 0.031(2) 0.044(2) 0.036(2) 0.0121(17) 0.0063(17) 0.0092(18)
N13 0.031(2) 0.036(2) 0.038(2) 0.0048(17) 0.0073(17) 0.0100(17)
N14 0.031(2) 0.034(2) 0.042(2) 0.0101(17) 0.0141(17) 0.0099(17)
N15 0.036(2) 0.041(2) 0.038(2) 0.0067(18) 0.0055(18) 0.0073(18)
N16 0.030(2) 0.037(2) 0.044(2) 0.0067(18) 0.0092(18) 0.0051(18)
C32 0.030(3) 0.038(2) 0.032(2) 0.005(2) 0.003(2) 0.005(2)
C33 0.037(3) 0.037(2) 0.039(3) 0.004(2) 0.005(2) 0.013(2)
C34 0.034(3) 0.029(2) 0.034(2) 0.0027(19) 0.002(2) 0.0059(19)
C35 0.028(2) 0.034(2) 0.027(2) 0.0049(18) 0.0044(18) 0.0091(19)
C36 0.052(3) 0.045(3) 0.048(3) -0.004(2) -0.017(3) 0.019(2)
C37 0.052(3) 0.047(3) 0.043(3) 0.003(2) -0.007(2) 0.018(3)
C38 0.078(4) 0.100(5) 0.074(4) 0.028(4) 0.018(3) 0.062(4)
C39 0.044(3) 0.041(3) 0.046(3) 0.004(2) -0.006(2) 0.014(2)
C40 0.029(2) 0.031(2) 0.031(2) 0.0070(19) 0.0067(19) 0.0021(19)
C41 0.036(3) 0.030(2) 0.033(2) 0.0073(19) -0.001(2) 0.010(2)
C42 0.037(3) 0.034(2) 0.038(3) 0.001(2) -0.001(2) 0.012(2)
C43 0.051(3) 0.037(3) 0.032(3) -0.001(2) -0.003(2) 0.017(2)
C44 0.052(3) 0.036(3) 0.041(3) 0.000(2) -0.012(2) 0.010(2)
C45 0.039(3) 0.041(3) 0.058(3) 0.000(2) -0.006(2) 0.017(2)
C46 0.037(3) 0.040(3) 0.040(3) -0.002(2) -0.001(2) 0.012(2)
C47 0.034(3) 0.037(2) 0.034(2) 0.008(2) 0.003(2) 0.015(2)
C48 0.039(3) 0.041(3) 0.051(3) 0.010(2) -0.001(2) 0.014(2)
C49 0.038(3) 0.036(2) 0.037(3) 0.007(2) -0.003(2) 0.010(2)
C50 0.034(3) 0.039(3) 0.041(3) 0.002(2) 0.002(2) 0.014(2)
C51 0.024(2) 0.052(3) 0.035(3) 0.006(2) 0.002(2) 0.011(2)
C52 0.036(3) 0.058(3) 0.043(3) 0.003(2) 0.008(2) 0.014(2)
C53 0.038(3) 0.048(3) 0.046(3) 0.013(2) 0.005(2) 0.012(2)
C54 0.035(3) 0.032(2) 0.040(3) 0.008(2) 0.004(2) 0.014(2)
C55 0.045(3) 0.039(3) 0.037(3) 0.011(2) 0.010(2) 0.017(2)
C56 0.042(3) 0.026(2) 0.041(3) 0.0113(19) 0.012(2) 0.012(2)
C57 0.050(3) 0.045(3) 0.049(3) 0.016(2) 0.020(2) 0.018(2)
C58 0.048(3) 0.058(3) 0.045(3) 0.003(2) 0.013(2) 0.000(3)
C59 0.039(3) 0.043(3) 0.044(3) 0.010(2) 0.001(2) 0.009(2)
C60 0.048(3) 0.039(3) 0.048(3) 0.006(2) -0.003(2) 0.002(2)
C61 0.045(3) 0.038(3) 0.046(3) 0.004(2) 0.007(2) 0.008(2)
C62 0.050(3) 0.046(3) 0.070(4) 0.008(3) 0.009(3) -0.007(3)
B2 0.035(3) 0.035(3) 0.047(3) 0.011(3) 0.012(3) 0.008(3)
C63 0.082(5) 0.068(4) 0.076(4) 0.016(3) 0.015(4) 0.035(4)
C64 0.043(3) 0.049(3) 0.072(4) 0.019(3) 0.024(3) 0.020(3)
C65 0.068(4) 0.080(4) 0.058(4) 0.016(3) 0.019(3) 0.027(3)
C66 0.079(5) 0.062(4) 0.088(5) 0.013(4) 0.030(4) 0.024(3)
C67 0.075(5) 0.062(4) 0.098(5) 0.024(4) 0.030(4) 0.027(3)
C68 0.072(4) 0.076(4) 0.080(5) 0.030(4) 0.017(3) 0.034(4)
C69 0.054(4) 0.071(4) 0.067(4) 0.017(3) 0.010(3) 0.024(3)

loop_
_atom_type_symbol
_atom_type_description
_atom_type_scat_dispersion_real
_atom_type_scat_dispersion_imag
_atom_type_scat_source
C C 0.0033 0.0016 'International Tables Vol C Tables 4.2.6.8 and 6.1.1.4'
H H 0.0000 0.0000 'International Tables Vol C Tables 4.2.6.8 and 6.1.1.4'
N N 0.0061 0.0033 'International Tables Vol C Tables 4.2.6.8 and 6.1.1.4'
O O 0.0106 0.0060 'International Tables Vol C Tables 4.2.6.8 and 6.1.1.4'
Si Si 0.0817 0.0704 'International Tables Vol C Tables 4.2.6.8 and 6.1.1.4'
Cu Cu 0.3201 1.2651 'International Tables Vol C Tables 4.2.6.8 and 6.1.1.4'
B B 0.0013 0.0007 'International Tables Vol C Tables 4.2.6.8 and 6.1.1.4'

loop_
_geom_angle_atom_site_label_1
_geom_angle_atom_site_label_2
_geom_angle_atom_site_label_3
_geom_angle
_geom_angle_site_symmetry_1
_geom_angle_site_symmetry_3
C16 Cu1 N3 128.54(16) . .
C16 Cu1 N5 125.49(16) . .
N3 Cu1 N5 90.33(14) . .
C16 Cu1 N7 119.81(16) . .
N3 Cu1 N7 91.21(13) . .
N5 Cu1 N7 90.94(14) . .
O1 Si1 O1 180.000(1) . 2_766
O1 Si1 N1 86.50(15) . .
O1 Si1 N1 93.50(15) 2_766 .
N1 Si1 N1 180.000(1) . 2_766
O1 Si1 N2 90.84(13) . .
O1 Si1 N2 89.16(13) 2_766 .
N1 Si1 N2 90.19(14) . .
N1 Si1 N2 89.81(14) 2_766 .
N2 Si1 N2 180.0(2) . 2_766
C9 O1 Si1 114.9(3) . .
C1 N1 C4 106.3(4) . .
C1 N1 Si1 143.2(3) . .
C4 N1 Si1 110.6(3) . .
C16 N2 Si1 174.7(3) . .
C18 N3 N4 107.0(3) . .
C18 N3 Cu1 138.0(3) . .
N4 N3 Cu1 115.0(3) . .
C20 N4 N3 109.5(3) . .
C20 N4 B1 130.6(3) . .
N3 N4 B1 119.9(3) . .
C23 N5 N6 107.3(3) . .
C23 N5 Cu1 138.5(3) . .
N6 N5 Cu1 114.0(3) . .
C25 N6 N5 109.6(3) . .
C25 N6 B1 130.4(3) . .
N5 N6 B1 120.0(3) . .
C28 N7 N8 105.9(3) . .
C28 N7 Cu1 139.6(3) . .
N8 N7 Cu1 114.3(2) . .
C30 N8 N7 110.2(3) . .
C30 N8 B1 130.3(3) . .
N7 N8 B1 119.5(3) . .
N1 C1 C2 110.7(4) . .
N1 C1 C5 123.0(4) . .
C2 C1 C5 126.3(4) . .
C3 C2 C1 107.9(4) . .
C3 C2 C6 127.6(4) . .
C1 C2 C6 124.4(4) . .
C2 C3 C4 106.0(4) . .
C2 C3 C8 126.2(4) . .
C4 C3 C8 127.6(4) . .
C9 C4 N1 111.5(4) . .
C9 C4 C3 139.4(4) . .
N1 C4 C3 109.0(4) . .
C2 C6 C7 111.3(4) . .
C2 C6 H6A 109.4 . .
C7 C6 H6A 109.4 . .
C2 C6 H6B 109.4 . .
C7 C6 H6B 109.4 . .
H6A C6 H6B 108.0 . .
O1 C9 C4 116.0(4) . .
O1 C9 C10 115.0(4) . .
C4 C9 C10 128.8(4) . .
C11 C10 C15 119.9(4) . .
C11 C10 C9 120.1(4) . .
C15 C10 C9 120.0(4) . .
C10 C11 C12 119.6(5) . .
C10 C11 H11 120.2 . .
C12 C11 H11 120.2 . .
C13 C12 C11 119.6(5) . .
C13 C12 H12 120.2 . .
C11 C12 H12 120.2 . .
C14 C13 C12 121.9(5) . .
C14 C13 H13 119.0 . .
C12 C13 H13 119.0 . .
C13 C14 C15 117.8(5) . .
C13 C14 H14 121.1 . .
C15 C14 H14 121.1 . .
C10 C15 C14 121.0(5) . .
C10 C15 H15 119.5 . .
C14 C15 H15 119.5 . .
N2 C16 Cu1 175.9(3) . .
N3 C18 C19 109.6(4) . .
N3 C18 C17 121.4(4) . .
C19 C18 C17 129.0(4) . .
C20 C19 C18 106.1(4) . .
C20 C19 H19 126.9 . .
C18 C19 H19 126.9 . .
N4 C20 C19 107.9(4) . .
N4 C20 C21 121.7(4) . .
C19 C20 C21 130.4(4) . .
N5 C23 C24 109.0(4) . .
N5 C23 C22 121.2(4) . .
C24 C23 C22 129.8(4) . .
C25 C24 C23 106.4(4) . .
C25 C24 H24 126.8 . .
C23 C24 H24 126.8 . .
N6 C25 C24 107.8(4) . .
N6 C25 C26 122.9(4) . .
C24 C25 C26 129.3(4) . .
N7 C28 C29 110.6(4) . .
N7 C28 C27 120.4(4) . .
C29 C28 C27 129.0(4) . .
C30 C29 C28 105.8(4) . .
C30 C29 H29 127.1 . .
C28 C29 H29 127.1 . .
N8 C30 C29 107.6(4) . .
N8 C30 C31 123.4(4) . .
C29 C30 C31 129.0(4) . .
N4 B1 N8 110.3(4) . .
N4 B1 N6 108.7(3) . .
N8 B1 N6 109.0(4) . .
N4 B1 H1 109(2) . .
N8 B1 H1 110(2) . .
N6 B1 H1 109(2) . .
C47 Cu2 N15 125.83(17) . .
C47 Cu2 N13 127.32(17) . .
N15 Cu2 N13 90.00(14) . .
C47 Cu2 N11 122.10(16) . .
N15 Cu2 N11 90.63(15) . .
N13 Cu2 N11 90.04(14) . .
O2 Si2 O2 180.000(1) . 2_657
O2 Si2 N10 90.30(14) . .
O2 Si2 N10 89.70(14) 2_657 .
N10 Si2 N10 180.000(1) . 2_657
O2 Si2 N9 86.59(13) . .
O2 Si2 N9 93.41(13) 2_657 .
N10 Si2 N9 90.67(15) . .
N10 Si2 N9 89.33(15) 2_657 .
N9 Si2 N9 180.0(2) 2_657 .
C40 O2 Si2 114.6(2) . .
C32 N9 C35 107.8(3) . .
C32 N9 Si2 141.7(3) . .
C35 N9 Si2 109.8(3) . .
C47 N10 Si2 170.8(4) . .
C49 N11 N12 107.0(4) . .
C49 N11 Cu2 134.7(3) . .
N12 N11 Cu2 115.2(3) . .
C51 N12 N11 109.4(3) . .
C51 N12 B2 130.7(4) . .
N11 N12 B2 119.0(4) . .
C54 N13 N14 107.4(3) . .
C54 N13 Cu2 137.2(3) . .
N14 N13 Cu2 115.4(3) . .
N13 N14 C56 109.5(4) . .
N13 N14 B2 119.5(4) . .
C56 N14 B2 130.9(4) . .
C59 N15 N16 106.8(4) . .
C59 N15 Cu2 137.2(3) . .
N16 N15 Cu2 115.6(3) . .
C61 N16 N15 109.8(4) . .
C61 N16 B2 130.7(4) . .
N15 N16 B2 119.4(4) . .
N9 C32 C33 109.9(4) . .
N9 C32 C36 124.0(4) . .
C33 C32 C36 126.1(4) . .
C34 C33 C32 107.9(4) . .
C34 C33 C37 127.9(4) . .
C32 C33 C37 124.3(4) . .
C33 C34 C35 106.7(4) . .
C33 C34 C39 126.7(4) . .
C35 C34 C39 126.4(4) . .
C40 C35 N9 112.1(4) . .
C40 C35 C34 140.1(4) . .
N9 C35 C34 107.8(3) . .
C33 C37 C38 112.5(4) . .
C33 C37 H37A 109.1 . .
C38 C37 H37A 109.1 . .
C33 C37 H37B 109.1 . .
C38 C37 H37B 109.1 . .
H37A C37 H37B 107.8 . .
O2 C40 C35 116.4(4) . .
O2 C40 C41 115.5(3) . .
C35 C40 C41 128.1(4) . .
C42 C41 C46 120.2(4) . .
C42 C41 C40 120.8(4) . .
C46 C41 C40 119.0(4) . .
C41 C42 C43 120.2(4) . .
C41 C42 H42 119.9 . .
C43 C42 H42 119.9 . .
C44 C43 C42 119.3(4) . .
C44 C43 H43 120.3 . .
C42 C43 H43 120.3 . .
C43 C44 C45 121.1(4) . .
C43 C44 H44 119.4 . .
C45 C44 H44 119.4 . .
C46 C45 C44 119.2(4) . .
C46 C45 H45 120.4 . .
C44 C45 H45 120.4 . .
C45 C46 C41 119.9(4) . .
C45 C46 H46 120.0 . .
C41 C46 H46 120.0 . .
N10 C47 Cu2 176.7(4) . .
N11 C49 C50 109.2(4) . .
N11 C49 C48 120.6(4) . .
C50 C49 C48 130.2(4) . .
C51 C50 C49 106.9(4) . .
C51 C50 H50 126.5 . .
C49 C50 H50 126.5 . .
C50 C51 N12 107.5(4) . .
C50 C51 C52 130.3(4) . .
N12 C51 C52 122.1(4) . .
N13 C54 C55 109.2(4) . .
N13 C54 C53 120.9(4) . .
C55 C54 C53 129.8(4) . .
C56 C55 C54 106.4(4) . .
C56 C55 H55 126.8 . .
C54 C55 H55 126.8 . .
N14 C56 C55 107.5(4) . .
N14 C56 C57 123.2(4) . .
C55 C56 C57 129.2(4) . .
N15 C59 C60 109.3(4) . .
N15 C59 C58 120.2(4) . .
C60 C59 C58 130.5(5) . .
C61 C60 C59 107.0(4) . .
C61 C60 H60 126.5 . .
C59 C60 H60 126.5 . .
N16 C61 C60 107.1(4) . .
N16 C61 C62 122.5(4) . .
C60 C61 C62 130.4(5) . .
N16 B2 N12 110.1(4) . .
N16 B2 N14 109.7(4) . .
N12 B2 N14 107.4(4) . .
N16 B2 H2 109(2) . .
N12 B2 H2 111(2) . .
N14 B2 H2 109(2) . .
C65 C64 C69 117.7(5) . .
C65 C64 C63 121.7(5) . .
C69 C64 C63 120.5(5) . .
C64 C65 C66 121.6(6) . .
C64 C65 H65 119.2 . .
C66 C65 H65 119.2 . .
C67 C66 C65 119.0(6) . .
C67 C66 H66 120.5 . .
C65 C66 H66 120.5 . .
C68 C67 C66 120.7(6) . .
C68 C67 H67 119.6 . .
C66 C67 H67 119.6 . .
C67 C68 C69 120.1(6) . .
C67 C68 H68 120.0 . .
C69 C68 H68 120.0 . .
C68 C69 C64 120.8(6) . .
C68 C69 H69 119.6 . .
C64 C69 H69 119.6 . .

loop_
_geom_bond_atom_site_label_1
_geom_bond_atom_site_label_2
_geom_bond_distance
Cu1 C16 1.839(4)
Cu1 N3 2.047(4)
Cu1 N5 2.081(4)
Cu1 N7 2.085(3)
Si1 O1 1.777(3)
Si1 N1 1.844(3)
Si1 N2 1.847(3)
O1 C9 1.311(5)
N1 C1 1.332(6)
N1 C4 1.425(6)
N2 C16 1.162(5)
N3 C18 1.333(6)
N3 N4 1.380(4)
N4 C20 1.358(5)
N4 B1 1.540(7)
N5 C23 1.332(5)
N5 N6 1.381(4)
N6 C25 1.349(6)
N6 B1 1.555(6)
N7 C28 1.338(5)
N7 N8 1.386(4)
N8 C30 1.355(5)
N8 B1 1.548(6)
C1 C2 1.432(6)
C1 C5 1.507(6)
C2 C3 1.370(7)
C2 C6 1.523(6)
C3 C4 1.430(6)
C3 C8 1.508(6)
C4 C9 1.375(7)
C5 H5A 0.9800
C5 H5B 0.9800
C5 H5C 0.9800
C6 C7 1.525(7)
C6 H6A 0.9900
C6 H6B 0.9900
C7 H7A 0.9800
C7 H7B 0.9800
C7 H7C 0.9800
C8 H8A 0.9800
C8 H8B 0.9800
C8 H8C 0.9800
C9 C10 1.493(6)
C10 C11 1.386(6)
C10 C15 1.389(6)
C11 C12 1.393(7)
C11 H11 0.9500
C12 C13 1.386(8)
C12 H12 0.9500
C13 C14 1.380(7)
C13 H13 0.9500
C14 C15 1.401(7)
C14 H14 0.9500
C15 H15 0.9500
C17 C18 1.500(6)
C17 H17A 0.9800
C17 H17B 0.9800
C17 H17C 0.9800
C18 C19 1.407(6)
C19 C20 1.373(6)
C19 H19 0.9500
C20 C21 1.496(6)
C21 H21A 0.9800
C21 H21B 0.9800
C21 H21C 0.9800
C22 C23 1.500(6)
C22 H22A 0.9800
C22 H22B 0.9800
C22 H22C 0.9800
C23 C24 1.407(6)
C24 C25 1.375(6)
C24 H24 0.9500
C25 C26 1.512(6)
C26 H26A 0.9800
C26 H26B 0.9800
C26 H26C 0.9800
C27 C28 1.513(6)
C27 H27A 0.9800
C27 H27B 0.9800
C27 H27C 0.9800
C28 C29 1.401(6)
C29 C30 1.383(6)
C29 H29 0.9500
C30 C31 1.503(6)
C31 H31A 0.9800
C31 H31B 0.9800
C31 H31C 0.9800
B1 H1 1.06(4)
Cu2 C47 1.829(5)
Cu2 N15 2.054(4)
Cu2 N13 2.066(4)
Cu2 N11 2.077(4)
Si2 O2 1.780(3)
Si2 N10 1.841(4)
Si2 N9 1.874(3)
O2 C40 1.327(5)
N9 C32 1.334(5)
N9 C35 1.419(5)
N10 C47 1.163(5)
N11 C49 1.338(5)
N11 N12 1.376(5)
N12 C51 1.363(5)
N12 B2 1.562(6)
N13 C54 1.346(5)
N13 N14 1.367(5)
N14 C56 1.371(5)
N14 B2 1.565(7)
N15 C59 1.344(6)
N15 N16 1.378(5)
N16 C61 1.366(6)
N16 B2 1.533(7)
C32 C33 1.421(6)
C32 C36 1.488(6)
C33 C34 1.379(6)
C33 C37 1.522(6)
C34 C35 1.427(6)
C34 C39 1.508(6)
C35 C40 1.376(6)
C36 H36A 0.9800
C36 H36B 0.9800
C36 H36C 0.9800
C37 C38 1.525(8)
C37 H37A 0.9900
C37 H37B 0.9900
C38 H38A 0.9800
C38 H38B 0.9800
C38 H38C 0.9800
C39 H39A 0.9800
C39 H39B 0.9800
C39 H39C 0.9800
C40 C41 1.490(6)
C41 C42 1.383(6)
C41 C46 1.395(6)
C42 C43 1.392(6)
C42 H42 0.9500
C43 C44 1.383(7)
C43 H43 0.9500
C44 C45 1.391(7)
C44 H44 0.9500
C45 C46 1.391(6)
C45 H45 0.9500
C46 H46 0.9500
C48 C49 1.491(6)
C48 H48A 0.9800
C48 H48B 0.9800
C48 H48C 0.9800
C49 C50 1.397(6)
C50 C51 1.363(6)
C50 H50 0.9500
C51 C52 1.494(6)
C52 H52A 0.9800
C52 H52B 0.9800
C52 H52C 0.9800
C53 C54 1.482(6)
C53 H53A 0.9800
C53 H53B 0.9800
C53 H53C 0.9800
C54 C55 1.403(6)
C55 C56 1.377(6)
C55 H55 0.9500
C56 C57 1.497(6)
C57 H57A 0.9800
C57 H57B 0.9800
C57 H57C 0.9800
C58 C59 1.500(7)
C58 H58A 0.9800
C58 H58B 0.9800
C58 H58C 0.9800
C59 C60 1.400(7)
C60 C61 1.373(7)
C60 H60 0.9500
C61 C62 1.482(7)
C62 H62A 0.9800
C62 H62B 0.9800
C62 H62C 0.9800
B2 H2 1.05(4)
C63 C64 1.498(7)
C63 H63A 0.9800
C63 H63B 0.9800
C63 H63C 0.9800
C64 C65 1.388(8)
C64 C69 1.409(8)
C65 C66 1.398(8)
C65 H65 0.9500
C66 C67 1.380(9)
C66 H66 0.9500
C67 C68 1.379(9)
C67 H67 0.9500
C68 C69 1.382(8)
C68 H68 0.9500
C69 H69 0.9500

loop_
_geom_torsion_atom_site_label_1
_geom_torsion_atom_site_label_2
_geom_torsion_atom_site_label_3
_geom_torsion_atom_site_label_4
_geom_torsion
_geom_torsion_site_symmetry_1
N1 Si1 O1 C9 -5.8(3) .
N1 Si1 O1 C9 174.2(3) 2_766
N2 Si1 O1 C9 -95.9(3) .
N2 Si1 O1 C9 84.1(3) 2_766
O1 Si1 N1 C1 -178.6(5) .
O1 Si1 N1 C1 1.4(5) 2_766
N2 Si1 N1 C1 -87.7(5) .
N2 Si1 N1 C1 92.3(5) 2_766
O1 Si1 N1 C4 2.0(3) .
O1 Si1 N1 C4 -178.0(3) 2_766
N2 Si1 N1 C4 92.8(3) .
N2 Si1 N1 C4 -87.2(3) 2_766
C16 Cu1 N3 C18 -6.1(5) .
N5 Cu1 N3 C18 132.2(4) .
N7 Cu1 N3 C18 -136.8(4) .
C16 Cu1 N3 N4 174.3(3) .
N5 Cu1 N3 N4 -47.4(3) .
N7 Cu1 N3 N4 43.6(3) .
C18 N3 N4 C20 0.2(4) .
Cu1 N3 N4 C20 179.9(3) .
C18 N3 N4 B1 -177.3(4) .
Cu1 N3 N4 B1 2.4(4) .
C16 Cu1 N5 C23 11.1(5) .
N3 Cu1 N5 C23 -129.2(5) .
N7 Cu1 N5 C23 139.6(5) .
C16 Cu1 N5 N6 -174.6(3) .
N3 Cu1 N5 N6 45.1(3) .
N7 Cu1 N5 N6 -46.1(3) .
C23 N5 N6 C25 -0.2(5) .
Cu1 N5 N6 C25 -176.3(3) .
C23 N5 N6 B1 177.5(4) .
Cu1 N5 N6 B1 1.5(5) .
C16 Cu1 N7 C28 4.1(5) .
N3 Cu1 N7 C28 141.0(5) .
N5 Cu1 N7 C28 -128.6(5) .
C16 Cu1 N7 N8 176.6(3) .
N3 Cu1 N7 N8 -46.5(3) .
N5 Cu1 N7 N8 43.8(3) .
C28 N7 N8 C30 -0.9(4) .
Cu1 N7 N8 C30 -175.8(3) .
C28 N7 N8 B1 178.1(4) .
Cu1 N7 N8 B1 3.1(5) .
C4 N1 C1 C2 -2.5(5) .
Si1 N1 C1 C2 178.1(3) .
C4 N1 C1 C5 178.5(4) .
Si1 N1 C1 C5 -1.0(8) .
N1 C1 C2 C3 1.3(5) .
C5 C1 C2 C3 -179.7(4) .
N1 C1 C2 C6 -178.5(4) .
C5 C1 C2 C6 0.4(7) .
C1 C2 C3 C4 0.4(5) .
C6 C2 C3 C4 -179.7(4) .
C1 C2 C3 C8 -175.4(4) .
C6 C2 C3 C8 4.5(8) .
C1 N1 C4 C9 -177.8(4) .
Si1 N1 C4 C9 1.9(4) .
C1 N1 C4 C3 2.8(4) .
Si1 N1 C4 C3 -177.6(3) .
C2 C3 C4 C9 178.8(5) .
C8 C3 C4 C9 -5.4(9) .
C2 C3 C4 N1 -1.9(5) .
C8 C3 C4 N1 173.8(4) .
C3 C2 C6 C7 -92.5(6) .
C1 C2 C6 C7 87.4(6) .
Si1 O1 C9 C4 8.4(4) .
Si1 O1 C9 C10 -167.9(3) .
N1 C4 C9 O1 -6.6(5) .
C3 C4 C9 O1 172.7(5) .
N1 C4 C9 C10 169.2(4) .
C3 C4 C9 C10 -11.5(8) .
O1 C9 C10 C11 140.5(4) .
C4 C9 C10 C11 -35.4(7) .
O1 C9 C10 C15 -38.1(6) .
C4 C9 C10 C15 146.1(5) .
C15 C10 C11 C12 0.6(7) .
C9 C10 C11 C12 -177.9(4) .
C10 C11 C12 C13 -2.7(8) .
C11 C12 C13 C14 1.5(8) .
C12 C13 C14 C15 1.6(8) .
C11 C10 C15 C14 2.6(7) .
C9 C10 C15 C14 -178.9(4) .
C13 C14 C15 C10 -3.7(7) .
N4 N3 C18 C19 -0.4(5) .
Cu1 N3 C18 C19 180.0(3) .
N4 N3 C18 C17 -178.5(4) .
Cu1 N3 C18 C17 1.9(7) .
N3 C18 C19 C20 0.5(5) .
C17 C18 C19 C20 178.4(4) .
N3 N4 C20 C19 0.1(5) .
B1 N4 C20 C19 177.2(4) .
N3 N4 C20 C21 179.7(4) .
B1 N4 C20 C21 -3.2(7) .
C18 C19 C20 N4 -0.4(5) .
C18 C19 C20 C21 -179.9(4) .
N6 N5 C23 C24 0.1(5) .
Cu1 N5 C23 C24 174.6(3) .
N6 N5 C23 C22 179.5(4) .
Cu1 N5 C23 C22 -6.0(7) .
N5 C23 C24 C25 0.1(5) .
C22 C23 C24 C25 -179.2(5) .
N5 N6 C25 C24 0.3(5) .
B1 N6 C25 C24 -177.1(4) .
N5 N6 C25 C26 178.1(4) .
B1 N6 C25 C26 0.7(7) .
C23 C24 C25 N6 -0.2(5) .
C23 C24 C25 C26 -177.8(4) .
N8 N7 C28 C29 0.8(5) .
Cu1 N7 C28 C29 173.7(3) .
N8 N7 C28 C27 -179.2(4) .
Cu1 N7 C28 C27 -6.3(7) .
N7 C28 C29 C30 -0.5(5) .
C27 C28 C29 C30 179.5(4) .
N7 N8 C30 C29 0.6(5) .
B1 N8 C30 C29 -178.2(4) .
N7 N8 C30 C31 -179.9(4) .
B1 N8 C30 C31 1.4(7) .
C28 C29 C30 N8 -0.1(5) .
C28 C29 C30 C31 -179.6(4) .
C20 N4 B1 N8 122.0(4) .
N3 N4 B1 N8 -61.1(5) .
C20 N4 B1 N6 -118.5(4) .
N3 N4 B1 N6 58.4(5) .
C30 N8 B1 N4 -124.5(4) .
N7 N8 B1 N4 56.9(5) .
C30 N8 B1 N6 116.2(5) .
N7 N8 B1 N6 -62.4(5) .
C25 N6 B1 N4 116.6(5) .
N5 N6 B1 N4 -60.6(5) .
C25 N6 B1 N8 -123.1(5) .
N5 N6 B1 N8 59.7(5) .
N10 Si2 O2 C40 93.7(3) .
N10 Si2 O2 C40 -86.3(3) 2_657
N9 Si2 O2 C40 -176.9(3) 2_657
N9 Si2 O2 C40 3.1(3) .
O2 Si2 N9 C32 -173.8(5) .
O2 Si2 N9 C32 6.2(5) 2_657
N10 Si2 N9 C32 95.9(5) .
N10 Si2 N9 C32 -84.1(5) 2_657
O2 Si2 N9 C35 -6.2(3) .
O2 Si2 N9 C35 173.8(3) 2_657
N10 Si2 N9 C35 -96.4(3) .
N10 Si2 N9 C35 83.6(3) 2_657
C47 Cu2 N11 C49 20.6(5) .
N15 Cu2 N11 C49 154.9(4) .
N13 Cu2 N11 C49 -115.1(4) .
C47 Cu2 N11 N12 177.5(3) .
N15 Cu2 N11 N12 -48.2(3) .
N13 Cu2 N11 N12 41.8(3) .
C49 N11 N12 C51 0.3(5) .
Cu2 N11 N12 C51 -162.7(3) .
C49 N11 N12 B2 170.3(4) .
Cu2 N11 N12 B2 7.2(5) .
C47 Cu2 N13 C54 1.6(5) .
N15 Cu2 N13 C54 -135.8(4) .
N11 Cu2 N13 C54 133.6(4) .
C47 Cu2 N13 N14 -179.8(3) .
N15 Cu2 N13 N14 42.8(3) .
N11 Cu2 N13 N14 -47.9(3) .
C54 N13 N14 C56 -0.5(4) .
Cu2 N13 N14 C56 -179.4(3) .
C54 N13 N14 B2 -176.9(4) .
Cu2 N13 N14 B2 4.2(4) .
C47 Cu2 N15 C59 1.5(5) .
N13 Cu2 N15 C59 139.9(5) .
N11 Cu2 N15 C59 -130.1(5) .
C47 Cu2 N15 N16 172.6(3) .
N13 Cu2 N15 N16 -49.0(3) .
N11 Cu2 N15 N16 41.1(3) .
C59 N15 N16 C61 0.0(5) .
Cu2 N15 N16 C61 -173.7(3) .
C59 N15 N16 B2 -179.5(4) .
Cu2 N15 N16 B2 6.8(5) .
C35 N9 C32 C33 -0.9(5) .
Si2 N9 C32 C33 167.0(4) .
C35 N9 C32 C36 179.6(4) .
Si2 N9 C32 C36 -12.5(8) .
N9 C32 C33 C34 -0.1(5) .
C36 C32 C33 C34 179.4(5) .
N9 C32 C33 C37 179.5(4) .
C36 C32 C33 C37 -1.0(7) .
C32 C33 C34 C35 1.1(5) .
C37 C33 C34 C35 -178.6(4) .
C32 C33 C34 C39 -174.5(4) .
C37 C33 C34 C39 5.9(8) .
C32 N9 C35 C40 -180.0(4) .
Si2 N9 C35 C40 8.0(4) .
C32 N9 C35 C34 1.5(5) .
Si2 N9 C35 C34 -170.5(3) .
C33 C34 C35 C40 -179.4(5) .
C39 C34 C35 C40 -3.9(9) .
C33 C34 C35 N9 -1.6(5) .
C39 C34 C35 N9 174.0(4) .
C34 C33 C37 C38 100.6(6) .
C32 C33 C37 C38 -78.9(6) .
Si2 O2 C40 C35 1.0(5) .
Si2 O2 C40 C41 -177.7(3) .
N9 C35 C40 O2 -6.1(5) .
C34 C35 C40 O2 171.7(5) .
N9 C35 C40 C41 172.4(4) .
C34 C35 C40 C41 -9.8(9) .
O2 C40 C41 C42 137.4(4) .
C35 C40 C41 C42 -41.1(6) .
O2 C40 C41 C46 -39.3(6) .
C35 C40 C41 C46 142.2(5) .
C46 C41 C42 C43 0.6(6) .
C40 C41 C42 C43 -176.0(4) .
C41 C42 C43 C44 -1.0(7) .
C42 C43 C44 C45 -0.2(7) .
C43 C44 C45 C46 1.6(7) .
C44 C45 C46 C41 -1.9(7) .
C42 C41 C46 C45 0.8(7) .
C40 C41 C46 C45 177.5(4) .
N12 N11 C49 C50 -0.4(5) .
Cu2 N11 C49 C50 157.8(3) .
N12 N11 C49 C48 176.8(4) .
Cu2 N11 C49 C48 -25.0(6) .
N11 C49 C50 C51 0.3(5) .
C48 C49 C50 C51 -176.6(4) .
C49 C50 C51 N12 -0.1(5) .
C49 C50 C51 C52 179.1(5) .
N11 N12 C51 C50 -0.1(5) .
B2 N12 C51 C50 -168.5(4) .
N11 N12 C51 C52 -179.4(4) .
B2 N12 C51 C52 12.2(7) .
N14 N13 C54 C55 -0.3(4) .
Cu2 N13 C54 C55 178.4(3) .
N14 N13 C54 C53 178.0(4) .
Cu2 N13 C54 C53 -3.3(6) .
N13 C54 C55 C56 0.9(5) .
C53 C54 C55 C56 -177.2(4) .
N13 N14 C56 C55 1.0(5) .
B2 N14 C56 C55 176.9(4) .
N13 N14 C56 C57 -176.6(4) .
B2 N14 C56 C57 -0.7(7) .
C54 C55 C56 N14 -1.1(5) .
C54 C55 C56 C57 176.2(4) .
N16 N15 C59 C60 -0.1(5) .
Cu2 N15 C59 C60 171.5(3) .
N16 N15 C59 C58 -179.4(4) .
Cu2 N15 C59 C58 -7.8(7) .
N15 C59 C60 C61 0.1(5) .
C58 C59 C60 C61 179.3(5) .
N15 N16 C61 C60 0.0(5) .
B2 N16 C61 C60 179.5(5) .
N15 N16 C61 C62 -178.5(4) .
B2 N16 C61 C62 1.0(8) .
C59 C60 C61 N16 -0.1(5) .
C59 C60 C61 C62 178.3(5) .
C61 N16 B2 N12 117.0(5) .
N15 N16 B2 N12 -63.6(5) .
C61 N16 B2 N14 -125.0(5) .
N15 N16 B2 N14 54.5(5) .
C51 N12 B2 N16 -138.2(4) .
N11 N12 B2 N16 54.4(5) .
C51 N12 B2 N14 102.3(5) .
N11 N12 B2 N14 -65.1(5) .
N13 N14 B2 N16 -61.6(5) .
C56 N14 B2 N16 122.8(5) .
N13 N14 B2 N12 58.1(5) .
C56 N14 B2 N12 -117.4(5) .
C69 C64 C65 C66 -0.7(9) .
C63 C64 C65 C66 178.2(6) .
C64 C65 C66 C67 0.9(10) .
C65 C66 C67 C68 -0.6(10) .
C66 C67 C68 C69 0.2(10) .
C67 C68 C69 C64 0.1(9) .
C65 C64 C69 C68 0.2(8) .
C63 C64 C69 C68 -178.7(6) .
